data_4100671
_journal_name_full 'Journal of the American Chemical Society'
_journal_paper_doi 10.1021/ja044077p
_journal_year 2005
_chemical_formula_moiety 'C62 H56 Cl Fe N6 O4'
_chemical_formula_sum 'C62 H56 Cl Fe N6 O4'
_chemical_formula_weight 1040.43
_chemical_name_common '[Fe(Tp-OCH3PP)(1,2-Me2Im)]'
_space_group_IT_number 2
_symmetry_cell_setting triclinic
_symmetry_space_group_name_Hall '-P 1'
_symmetry_space_group_name_H-M 'P -1'
_cell_angle_alpha 85.980(2)
_cell_angle_beta 87.730(2)
_cell_angle_gamma 74.323(3)
_cell_formula_units_Z 2
_cell_length_a 9.7135(11)
_cell_length_b 10.7474(13)
_cell_length_c 25.525(3)
_cell_measurement_temperature 100(2)
_cell_volume 2558.6(5)
_diffrn_ambient_temperature 100(2)
_exptl_crystal_density_diffrn 1.350
_cod_database_code 4100671

loop_
_symmetry_equiv_pos_as_xyz
'x, y, z'
'-x, -y, -z'

loop_
_atom_site_label
_atom_site_type_symbol
_atom_site_fract_x
_atom_site_fract_y
_atom_site_fract_z
_atom_site_U_iso_or_equiv
_atom_site_adp_type
_atom_site_occupancy
_atom_site_symmetry_multiplicity
_atom_site_calc_flag
_atom_site_refinement_flags
_atom_site_disorder_assembly
_atom_site_disorder_group
Fe1 Fe 0.35192(7) 1.03074(6) 1.27378(3) 0.02194(19) Uani 1 1 d . . .
N1 N 0.3252(4) 1.2152(3) 1.23735(14) 0.0240(9) Uani 1 1 d . . .
N2 N 0.2834(4) 1.1183(3) 1.34354(14) 0.0219(9) Uani 1 1 d . . .
N3 N 0.4469(4) 0.8620(3) 1.31741(14) 0.0230(9) Uani 1 1 d . . .
N4 N 0.4791(4) 0.9568(3) 1.20963(14) 0.0226(9) Uani 1 1 d . . .
N5 N 0.1712(4) 0.9715(3) 1.25093(15) 0.0251(9) Uani 1 1 d . . .
N6 N -0.0432(4) 0.9461(4) 1.23916(16) 0.0316(10) Uani 1 1 d . . .
C1 C 0.0321(5) 1.0113(4) 1.26398(19) 0.0278(11) Uani 1 1 d . . .
C2 C 0.0506(5) 0.8594(5) 1.20879(19) 0.0331(12) Uani 1 1 d . . .
H2 H 0.0281 0.8001 1.1868 0.040 Uiso 1 1 d R . .
C3 C 0.1821(5) 0.8748(4) 1.21652(19) 0.0280(11) Uani 1 1 d . . .
H3 H 0.2688 0.8267 1.2008 0.034 Uiso 1 1 d R . .
C4 C -0.0308(5) 1.1155(4) 1.3000(2) 0.0338(13) Uani 1 1 d . . .
H4A H -0.1322 1.1528 1.2923 0.051 Uiso 1 1 calc R . .
H4B H 0.0198 1.1831 1.2951 0.051 Uiso 1 1 calc R . .
H4C H -0.0215 1.0792 1.3364 0.051 Uiso 1 1 calc R . .
C5 C -0.1982(5) 0.9641(5) 1.2421(2) 0.0433(15) Uani 1 1 d . . .
H5A H -0.2447 1.0477 1.2565 0.065 Uiso 1 1 calc R . .
H5B H -0.2200 0.8943 1.2648 0.065 Uiso 1 1 calc R . .
H5C H -0.2337 0.9624 1.2068 0.065 Uiso 1 1 calc R . .
C(M1 C 0.2018(4) 1.3470(4) 1.30984(19) 0.0241(11) Uani 1 1 d . . .
C(M2 C 0.3465(4) 0.9245(4) 1.40555(17) 0.0225(11) Uani 1 1 d . . .
C(M3 C 0.5713(4) 0.7307(4) 1.24483(17) 0.0212(10) Uani 1 1 d . . .
C(M4 C 0.4255(5) 1.1527(4) 1.14923(18) 0.0253(11) Uani 1 1 d . . .
C(A1 C 0.3502(5) 1.2429(4) 1.18480(18) 0.0246(11) Uani 1 1 d . . .
C(A2 C 0.2523(4) 1.3314(4) 1.25744(18) 0.0239(11) Uani 1 1 d . . .
C(A3 C 0.2184(4) 1.2477(4) 1.34985(18) 0.0230(11) Uani 1 1 d . . .
C(A4 C 0.2816(5) 1.0561(4) 1.39286(18) 0.0240(11) Uani 1 1 d . . .
C(A5 C 0.4237(4) 0.8340(4) 1.37039(18) 0.0222(10) Uani 1 1 d . . .
C(A6 C 0.5239(5) 0.7467(4) 1.29743(18) 0.0223(10) Uani 1 1 d . . .
C(A7 C 0.5514(4) 0.8292(4) 1.20451(18) 0.0236(11) Uani 1 1 d . . .
C(A8 C 0.4852(5) 1.0209(4) 1.16098(18) 0.0256(11) Uani 1 1 d . . .
C(B1 C 0.2911(5) 1.3789(4) 1.1720(2) 0.0287(11) Uani 1 1 d . . .
H(B1 H 0.2929 1.4229 1.1385 0.034 Uiso 1 1 d R . .
C(B2 C 0.2312(5) 1.4320(4) 1.21646(18) 0.0264(11) Uani 1 1 d . . .
H(B2 H 0.1838 1.5208 1.2200 0.032 Uiso 1 1 d R . .
C(B3 C 0.1716(5) 1.2657(5) 1.40364(18) 0.0268(11) Uani 1 1 d . . .
H(B3 H 0.1222 1.3454 1.4178 0.032 Uiso 1 1 d R . .
C(B4 C 0.2108(4) 1.1488(4) 1.43023(19) 0.0259(11) Uani 1 1 d . . .
H(B4 H 0.1951 1.1306 1.4666 0.031 Uiso 1 1 d R . .
C(B5 C 0.4887(4) 0.6989(4) 1.38319(18) 0.0253(11) Uani 1 1 d . . .
H(B5 H 0.4893 0.6553 1.4169 0.030 Uiso 1 1 d R . .
C(B6 C 0.5493(4) 0.6447(4) 1.33854(18) 0.0250(11) Uani 1 1 d . . .
H(B6 H 0.5991 0.5564 1.3351 0.030 Uiso 1 1 d R . .
C(B7 C 0.6024(5) 0.8116(5) 1.15076(19) 0.0319(12) Uani 1 1 d . . .
H(B7 H 0.6541 0.7325 1.1366 0.038 Uiso 1 1 d R . .
C(B8 C 0.5618(5) 0.9292(5) 1.12439(19) 0.0318(12) Uani 1 1 d . . .
H(B8 H 0.5798 0.9479 1.0883 0.038 Uiso 1 1 d R . .
C11 C 0.1248(5) 1.4820(4) 1.32396(17) 0.0248(11) Uani 1 1 d . . .
C12 C -0.0203(5) 1.5139(4) 1.33689(19) 0.0287(12) Uani 1 1 d . . .
H12 H -0.0713 1.4501 1.3360 0.034 Uiso 1 1 d R . .
C13 C -0.0915(5) 1.6376(5) 1.35118(19) 0.0304(12) Uani 1 1 d . . .
H13 H -0.1908 1.6581 1.3598 0.036 Uiso 1 1 d R . .
C14 C -0.0175(5) 1.7306(4) 1.35308(19) 0.0282(11) Uani 1 1 d . . .
C15 C 0.1262(5) 1.7009(4) 1.33988(19) 0.0281(12) Uani 1 1 d . . .
H15 H 0.1773 1.7645 1.3409 0.034 Uiso 1 1 d R . .
C16 C 0.1958(5) 1.5784(4) 1.32546(18) 0.0268(11) Uani 1 1 d . . .
H16 H 0.2948 1.5587 1.3163 0.032 Uiso 1 1 d R . .
O1 O -0.0772(3) 1.8542(3) 1.36864(14) 0.0397(9) Uani 1 1 d . . .
C17 C -0.2212(6) 1.8816(5) 1.3897(3) 0.0611(19) Uani 1 1 d . . .
H17A H -0.2525 1.9720 1.3990 0.073 Uiso 1 1 calc R . .
H17B H -0.2243 1.8244 1.4211 0.073 Uiso 1 1 calc R . .
H17C H -0.2849 1.8670 1.3633 0.073 Uiso 1 1 calc R . .
C21 C 0.3347(5) 0.8765(4) 1.46178(18) 0.0237(11) Uani 1 1 d . . .
C22 C 0.2042(5) 0.8643(5) 1.48380(18) 0.0302(12) Uani 1 1 d . . .
H22 H 0.1211 0.8855 1.4630 0.036 Uiso 1 1 d R . .
C23 C 0.1960(5) 0.8210(5) 1.53608(19) 0.0335(12) Uani 1 1 d . . .
H23 H 0.1069 0.8140 1.5508 0.040 Uiso 1 1 d R . .
C24 C 0.3169(5) 0.7880(4) 1.56684(18) 0.0245(11) Uani 1 1 d . . .
C25 C 0.4438(5) 0.8031(4) 1.54615(18) 0.0276(11) Uani 1 1 d . . .
H25 H 0.5260 0.7839 1.5674 0.033 Uiso 1 1 d R . .
C26 C 0.4517(5) 0.8465(4) 1.49371(19) 0.0282(11) Uani 1 1 d . . .
H26 H 0.5404 0.8559 1.4793 0.034 Uiso 1 1 d R . .
O2 O 0.2979(3) 0.7457(3) 1.61814(12) 0.0326(8) Uani 1 1 d . . .
C27 C 0.4175(5) 0.7204(5) 1.65150(19) 0.0360(13) Uani 1 1 d . . .
H27A H 0.3907 0.6911 1.6867 0.043 Uiso 1 1 calc R . .
H27B H 0.4478 0.7998 1.6536 0.043 Uiso 1 1 calc R . .
H27C H 0.4964 0.6530 1.6372 0.043 Uiso 1 1 calc R . .
C31 C 0.6503(5) 0.5971(4) 1.22945(17) 0.0218(10) Uani 1 1 d . . .
C32 C 0.7961(5) 0.5652(4) 1.21811(18) 0.0282(11) Uani 1 1 d . . .
H32 H 0.8482 0.6265 1.2230 0.034 Uiso 1 1 d R . .
C33 C 0.8687(5) 0.4446(4) 1.20030(19) 0.0293(12) Uani 1 1 d . . .
H33 H 0.9686 0.4245 1.1928 0.035 Uiso 1 1 d R . .
C34 C 0.7935(5) 0.3546(4) 1.19349(18) 0.0252(11) Uani 1 1 d . . .
C35 C 0.6485(5) 0.3833(4) 1.20581(18) 0.0271(11) Uani 1 1 d . . .
H35 H 0.5976 0.3202 1.2025 0.032 Uiso 1 1 d R . .
C36 C 0.5776(5) 0.5043(4) 1.22371(17) 0.0258(11) Uani 1 1 d . . .
H36 H 0.4781 0.5237 1.2319 0.031 Uiso 1 1 d R . .
O3 O 0.8534(3) 0.2339(3) 1.17535(13) 0.0335(8) Uani 1 1 d . . .
C37 C 1.0025(5) 0.2060(5) 1.1591(2) 0.0404(14) Uani 1 1 d . . .
H37A H 1.0342 0.1179 1.1471 0.049 Uiso 1 1 calc R . .
H37B H 1.0601 0.2132 1.1889 0.049 Uiso 1 1 calc R . .
H37C H 1.0143 0.2679 1.1304 0.049 Uiso 1 1 calc R . .
C3S C 0.0536(7) 1.5364(7) 1.4887(3) 0.086(2) Uiso 1 1 d . . .
H3SA H 0.0284 1.6252 1.5010 0.103 Uiso 1 1 calc R . .
H3SB H 0.0518 1.5424 1.4498 0.103 Uiso 1 1 calc R . .
C2S C 0.2144(5) 1.4548(5) 1.5090(2) 0.0367(13) Uiso 1 1 d . . .
H2SA H 0.2223 1.4643 1.5470 0.044 Uiso 1 1 calc R . .
H2SB H 0.2312 1.3616 1.5033 0.044 Uiso 1 1 calc R . .
C1S C 0.3188(8) 1.5062(7) 1.4793(3) 0.094(3) Uiso 1 1 d . . .
H1SA H 0.4151 1.4596 1.4908 0.113 Uiso 1 1 calc R . .
H1SB H 0.3013 1.5984 1.4851 0.113 Uiso 1 1 calc R . .
H1SC H 0.3108 1.4955 1.4418 0.113 Uiso 1 1 calc R . .
Cl2S Cl 0.9980(4) 0.6320(5) 1.09278(17) 0.1093(15) Uani 0.50 1 d P . .
C21S C 1.0112(4) 0.5663(5) 1.03679(17) 0.141(17) Uani 0.50 1 d PR . .
C22S C 0.9490(4) 0.4700(5) 1.02452(17) 0.104(9) Uani 0.50 1 d PR . .
H22B H 0.8934 0.4352 1.0506 0.125 Uiso 0.50 1 d PR . .
C23S C 0.9671(4) 0.4243(5) 0.97441(17) 0.161(17) Uani 0.50 1 d PR . .
H23B H 0.9241 0.3578 0.9659 0.193 Uiso 0.50 1 d PR . .
C24S C 1.0474(4) 0.4747(5) 0.93658(17) 0.121(8) Uani 0.50 1 d PR . .
H24A H 1.0599 0.4431 0.9020 0.145 Uiso 0.50 1 d PR . .
C25S C 1.1097(4) 0.5710(5) 0.94885(17) 0.120(7) Uani 0.50 1 d PR . .
H25B H 1.1652 0.6058 0.9227 0.144 Uiso 0.50 1 d PR . .
C26S C 1.0916(4) 0.6167(5) 0.99895(17) 0.099(7) Uani 0.50 1 d PR . .
H26B H 1.1346 0.6832 1.0074 0.118 Uiso 0.50 1 d PR . .
Cl3S Cl 0.7723(5) 1.0692(6) 0.92347(17) 0.188(3) Uani 0.50 1 d P . .
C31S C 0.8947(5) 1.0292(6) 0.97318(17) 0.065(5) Uiso 0.50 1 d PR . .
C32S C 0.8314(5) 0.9996(6) 1.02051(17) 0.146(8) Uiso 0.50 1 d PR . .
H32B H 0.7304 1.0081 1.0226 0.175 Uiso 0.50 1 d PR . .
C33S C 0.9143(5) 0.9577(6) 1.06476(17) 0.215(12) Uiso 0.50 1 d PR . .
H33B H 0.8706 0.9372 1.0975 0.258 Uiso 0.50 1 d PR . .
C34S C 1.0605(5) 0.9454(6) 1.06168(17) 0.066(4) Uiso 0.50 1 d PR . .
H34D H 1.1178 0.9165 1.0922 0.079 Uiso 0.50 1 d PR . .
C35S C 1.1238(5) 0.9750(6) 1.01435(17) 0.188(13) Uiso 0.50 1 d PR . .
H35A H 1.2248 0.9666 1.0122 0.226 Uiso 0.50 1 d PR . .
C36S C 1.0409(5) 1.0170(6) 0.97010(17) 0.092(5) Uiso 0.50 1 d PR . .
H36B H 1.0846 1.0374 0.9374 0.110 Uiso 0.50 1 d PR . .
C41 C 0.4395(6) 1.2033(5) 1.0943(2) 0.0364(13) Uani 1 1 d . . .
C42 C 0.3350(7) 1.2142(8) 1.0584(2) 0.086(3) Uani 1 1 d . . .
H42A H 0.2532 1.1862 1.0696 0.103 Uiso 1 1 calc R . .
C43 C 0.3408(7) 1.2625(8) 1.0077(3) 0.088(3) Uani 1 1 d . . .
H43A H 0.2672 1.2648 0.9839 0.106 Uiso 1 1 calc R . .
C46 C 0.5525(10) 1.2439(8) 1.0775(3) 0.098(3) Uani 1 1 d . . .
H46A H 0.6281 1.2374 1.1009 0.118 Uiso 1 1 calc R . .
C45 C 0.5626(11) 1.2976(9) 1.0243(3) 0.123(4) Uani 1 1 d . . .
H45A H 0.6442 1.3252 1.0125 0.148 Uiso 1 1 calc R . .
C44 C 0.4549(7) 1.3073(5) 0.9925(2) 0.0459(15) Uani 1 1 d . . .
O4 O 0.4490(6) 1.3615(4) 0.93984(17) 0.0865(16) Uani 1 1 d . . .
C47 C 0.5800(11) 1.3853(9) 0.9180(3) 0.149(5) Uani 1 1 d . . .
H47A H 0.5641 1.4227 0.8819 0.224 Uiso 1 1 calc R . .
H47B H 0.6554 1.3035 0.9180 0.224 Uiso 1 1 calc R . .
H47C H 0.6093 1.4458 0.9393 0.224 Uiso 1 1 calc R . .

loop_
_atom_site_aniso_label
_atom_site_aniso_U_11
_atom_site_aniso_U_22
_atom_site_aniso_U_33
_atom_site_aniso_U_23
_atom_site_aniso_U_13
_atom_site_aniso_U_12
Fe1 0.0204(4) 0.0224(4) 0.0232(4) -0.0040(3) 0.0030(3) -0.0060(3)
N1 0.022(2) 0.025(2) 0.026(2) -0.0072(18) 0.0039(18) -0.0078(17)
N2 0.020(2) 0.022(2) 0.025(2) -0.0017(18) -0.0019(17) -0.0069(17)
N3 0.020(2) 0.022(2) 0.026(2) -0.0077(18) 0.0030(17) -0.0041(17)
N4 0.021(2) 0.025(2) 0.022(2) -0.0034(18) 0.0002(17) -0.0065(18)
N5 0.022(2) 0.022(2) 0.031(2) -0.0029(18) 0.0008(18) -0.0049(17)
N6 0.019(2) 0.036(3) 0.042(3) -0.006(2) 0.0005(19) -0.0108(19)
C1 0.028(3) 0.026(3) 0.032(3) -0.002(2) 0.001(2) -0.010(2)
C2 0.034(3) 0.030(3) 0.036(3) -0.008(2) -0.003(2) -0.008(2)
C3 0.024(3) 0.024(3) 0.034(3) -0.008(2) 0.001(2) -0.002(2)
C4 0.023(3) 0.032(3) 0.047(3) -0.008(3) 0.005(2) -0.009(2)
C5 0.025(3) 0.048(4) 0.062(4) -0.007(3) -0.006(3) -0.017(3)
C(M1 0.017(2) 0.021(3) 0.037(3) -0.006(2) 0.002(2) -0.009(2)
C(M2 0.018(2) 0.032(3) 0.022(3) -0.005(2) 0.000(2) -0.013(2)
C(M3 0.016(2) 0.022(3) 0.026(3) -0.006(2) -0.002(2) -0.005(2)
C(M4 0.027(3) 0.027(3) 0.019(3) 0.001(2) -0.002(2) -0.002(2)
C(A1 0.019(2) 0.028(3) 0.026(3) -0.002(2) -0.002(2) -0.006(2)
C(A2 0.018(2) 0.025(3) 0.033(3) -0.003(2) -0.001(2) -0.011(2)
C(A3 0.018(2) 0.027(3) 0.025(3) -0.006(2) 0.005(2) -0.007(2)
C(A4 0.018(2) 0.031(3) 0.025(3) -0.006(2) 0.000(2) -0.008(2)
C(A5 0.015(2) 0.028(3) 0.024(3) -0.001(2) 0.000(2) -0.008(2)
C(A6 0.021(2) 0.020(3) 0.028(3) -0.007(2) 0.001(2) -0.008(2)
C(A7 0.017(2) 0.025(3) 0.029(3) -0.009(2) -0.001(2) -0.004(2)
C(A8 0.023(3) 0.030(3) 0.022(3) -0.008(2) 0.001(2) -0.002(2)
C(B1 0.027(3) 0.028(3) 0.032(3) 0.000(2) -0.001(2) -0.008(2)
C(B2 0.025(3) 0.020(3) 0.035(3) -0.003(2) -0.003(2) -0.008(2)
C(B3 0.023(3) 0.026(3) 0.032(3) -0.005(2) 0.000(2) -0.007(2)
C(B4 0.022(3) 0.030(3) 0.025(3) -0.006(2) 0.005(2) -0.006(2)
C(B5 0.023(3) 0.029(3) 0.025(3) 0.000(2) 0.003(2) -0.010(2)
C(B6 0.020(2) 0.023(3) 0.033(3) 0.000(2) 0.001(2) -0.007(2)
C(B7 0.035(3) 0.026(3) 0.030(3) -0.007(2) 0.003(2) 0.001(2)
C(B8 0.039(3) 0.030(3) 0.021(3) -0.005(2) 0.003(2) -0.001(2)
C11 0.026(3) 0.025(3) 0.023(3) -0.001(2) 0.001(2) -0.007(2)
C12 0.024(3) 0.025(3) 0.041(3) -0.010(2) 0.005(2) -0.013(2)
C13 0.021(3) 0.031(3) 0.039(3) -0.008(2) 0.005(2) -0.007(2)
C14 0.025(3) 0.020(3) 0.039(3) -0.011(2) 0.005(2) -0.003(2)
C15 0.026(3) 0.020(3) 0.041(3) -0.002(2) -0.003(2) -0.010(2)
C16 0.022(3) 0.030(3) 0.028(3) -0.005(2) 0.003(2) -0.007(2)
O1 0.0286(19) 0.025(2) 0.066(3) -0.0148(18) 0.0091(18) -0.0060(16)
C17 0.041(4) 0.045(4) 0.099(5) -0.034(4) 0.033(4) -0.010(3)
C21 0.027(3) 0.023(3) 0.022(3) -0.003(2) 0.004(2) -0.008(2)
C22 0.023(3) 0.043(3) 0.025(3) 0.001(2) -0.002(2) -0.011(2)
C23 0.028(3) 0.049(3) 0.027(3) 0.001(3) 0.006(2) -0.017(2)
C24 0.030(3) 0.025(3) 0.019(3) -0.003(2) 0.003(2) -0.008(2)
C25 0.020(3) 0.034(3) 0.027(3) -0.006(2) -0.002(2) -0.003(2)
C26 0.020(3) 0.033(3) 0.034(3) -0.003(2) 0.002(2) -0.012(2)
O2 0.0287(19) 0.045(2) 0.0226(19) 0.0021(16) 0.0013(15) -0.0085(16)
C27 0.040(3) 0.034(3) 0.030(3) 0.003(2) 0.000(2) -0.005(2)
C31 0.023(3) 0.025(3) 0.016(2) 0.001(2) -0.001(2) -0.004(2)
C32 0.023(3) 0.026(3) 0.037(3) -0.006(2) -0.001(2) -0.008(2)
C33 0.014(2) 0.026(3) 0.046(3) -0.005(2) 0.002(2) -0.003(2)
C34 0.026(3) 0.021(3) 0.026(3) -0.002(2) 0.001(2) -0.003(2)
C35 0.029(3) 0.027(3) 0.029(3) -0.003(2) -0.002(2) -0.015(2)
C36 0.023(3) 0.031(3) 0.024(3) -0.005(2) 0.008(2) -0.009(2)
O3 0.0311(19) 0.0229(19) 0.044(2) -0.0092(16) 0.0057(17) -0.0012(15)
C37 0.037(3) 0.029(3) 0.051(4) -0.007(3) 0.015(3) -0.002(2)
Cl2S 0.097(3) 0.117(4) 0.087(3) 0.010(3) 0.011(3) 0.011(3)
C21S 0.092(19) 0.18(3) 0.059(14) 0.05(2) -0.001(16) 0.10(2)
C22S 0.027(9) 0.20(3) 0.055(14) 0.041(15) 0.020(9) 0.016(12)
C23S 0.030(11) 0.31(4) 0.14(3) 0.04(3) -0.012(14) -0.051(17)
C24S 0.116(18) 0.16(2) 0.055(13) -0.002(15) 0.026(12) 0.007(15)
C25S 0.096(16) 0.14(2) 0.096(17) 0.018(15) -0.006(12) 0.005(13)
C26S 0.053(11) 0.140(18) 0.080(15) 0.026(13) 0.004(10) 0.005(10)
Cl3S 0.182(6) 0.257(8) 0.090(4) -0.078(5) -0.018(4) 0.020(5)
C41 0.043(3) 0.032(3) 0.025(3) -0.005(2) 0.004(3) 0.005(3)
C42 0.047(4) 0.166(8) 0.031(4) 0.021(5) -0.001(3) -0.012(5)
C43 0.050(4) 0.157(8) 0.037(4) 0.024(5) -0.001(3) 0.001(5)
C46 0.158(8) 0.146(8) 0.028(4) 0.009(4) -0.002(4) -0.107(7)
C45 0.191(10) 0.186(10) 0.047(5) 0.013(6) -0.026(6) -0.148(8)
C44 0.080(5) 0.030(3) 0.028(3) -0.001(3) 0.016(3) -0.017(3)
O4 0.158(5) 0.059(3) 0.039(3) -0.003(2) -0.004(3) -0.022(3)
C47 0.265(12) 0.194(10) 0.067(6) -0.002(6) 0.050(7) -0.205(10)

loop_
_geom_bond_atom_site_label_1
_geom_bond_atom_site_label_2
_geom_bond_distance
_geom_bond_site_symmetry_2
_geom_bond_publ_flag
Fe1 N3 2.067(4) . ?
Fe1 N2 2.074(4) . ?
Fe1 N4 2.081(4) . ?
Fe1 N1 2.084(4) . ?
Fe1 N5 2.137(4) . ?
N1 C(A1 1.380(6) . ?
N1 C(A2 1.381(5) . ?
N2 C(A3 1.381(5) . ?
N2 C(A4 1.386(6) . ?
N3 C(A6 1.383(5) . ?
N3 C(A5 1.388(5) . ?
N4 C(A7 1.375(5) . ?
N4 C(A8 1.384(6) . ?
N5 C1 1.338(5) . ?
N5 C3 1.388(5) . ?
N6 C1 1.343(5) . ?
N6 C2 1.374(6) . ?
N6 C5 1.465(6) . ?
C1 C4 1.484(6) . ?
C2 C3 1.355(6) . ?
C(M1 C(A3 1.405(6) . ?
C(M1 C(A2 1.412(6) . ?
C(M1 C11 1.504(6) . ?
C(M2 C(A4 1.405(6) . ?
C(M2 C(A5 1.410(6) . ?
C(M2 C21 1.501(6) . ?
C(M3 C(A7 1.404(6) . ?
C(M3 C(A6 1.409(6) . ?
C(M3 C31 1.505(6) . ?
C(M4 C(A8 1.394(6) . ?
C(M4 C(A1 1.410(6) . ?
C(M4 C41 1.483(7) . ?
C(A1 C(B1 1.438(6) . ?
C(A2 C(B2 1.429(6) . ?
C(A3 C(B3 1.439(6) . ?
C(A4 C(B4 1.444(6) . ?
C(A5 C(B5 1.438(6) . ?
C(A6 C(B6 1.441(6) . ?
C(A7 C(B7 1.447(6) . ?
C(A8 C(B8 1.441(6) . ?
C(B1 C(B2 1.346(6) . ?
C(B3 C(B4 1.352(6) . ?
C(B5 C(B6 1.356(6) . ?
C(B7 C(B8 1.356(6) . ?
C11 C12 1.390(6) . ?
C11 C16 1.394(6) . ?
C12 C13 1.389(6) . ?
C13 C14 1.385(6) . ?
C14 O1 1.378(5) . ?
C14 C15 1.378(6) . ?
C15 C16 1.376(6) . ?
O1 C17 1.440(6) . ?
C21 C26 1.378(6) . ?
C21 C22 1.401(6) . ?
C22 C23 1.389(6) . ?
C23 C24 1.389(6) . ?
C24 C25 1.367(6) . ?
C24 O2 1.378(5) . ?
C25 C26 1.393(6) . ?
O2 C27 1.422(5) . ?
C31 C36 1.388(6) . ?
C31 C32 1.388(6) . ?
C32 C33 1.396(6) . ?
C33 C34 1.383(6) . ?
C34 O3 1.375(5) . ?
C34 C35 1.386(6) . ?
C35 C36 1.396(6) . ?
O3 C37 1.447(5) . ?
C3S C3S 1.535(13) 2_588 ?
C3S C2S 1.655(8) . ?
C2S C1S 1.447(8) . ?
Cl2S C24S 1.579(11) 2_767 ?
Cl2S C21S 1.6237 . ?
Cl2S C23S 1.847(9) 2_767 ?
C21S C23S 0.373(9) 2_767 ?
C21S C24S 1.021(9) 2_767 ?
C21S C22S 1.3900 . ?
C21S C26S 1.3902 . ?
C21S C22S 1.645(9) 2_767 ?
C22S C25S 1.022(9) 2_767 ?
C22S C24S 1.199(10) 2_767 ?
C22S C26S 1.295(11) 2_767 ?
C22S C23S 1.3901 . ?
C22S C23S 1.570(10) 2_767 ?
C22S C21S 1.645(9) 2_767 ?
C22S C22S 1.760(9) 2_767 ?
C23S C21S 0.373(9) 2_767 ?
C23S C26S 1.022(9) 2_767 ?
C23S C24S 1.3899 . ?
C23S C22S 1.570(10) 2_767 ?
C23S Cl2S 1.847(9) 2_767 ?
C24S C21S 1.021(9) 2_767 ?
C24S C22S 1.199(10) 2_767 ?
C24S C25S 1.3900 . ?
C24S Cl2S 1.579(11) 2_767 ?
C25S C22S 1.022(9) 2_767 ?
C25S C26S 1.3899 . ?
C26S C23S 1.022(9) 2_767 ?
C26S C22S 1.295(11) 2_767 ?
Cl3S C34S 1.646(10) 2_777 ?
Cl3S C31S 1.7250 . ?
Cl3S C35S 1.877(9) 2_777 ?
C31S C35S 0.365(10) 2_777 ?
C31S C34S 1.027(10) 2_777 ?
C31S C32S 1.3899 . ?
C31S C36S 1.3901 . ?
C31S C36S 1.593(9) 2_777 ?
C32S C35S 1.027(10) 2_777 ?
C32S C36S 1.235(10) 2_777 ?
C32S C33S 1.3900 . ?
C33S C36S 1.027(10) 2_777 ?
C33S C34S 1.3900 . ?
C34S C31S 1.027(10) 2_777 ?
C34S C36S 1.263(9) 2_777 ?
C34S C35S 1.3899 . ?
C34S Cl3S 1.646(10) 2_777 ?
C35S C31S 0.365(10) 2_777 ?
C35S C32S 1.027(10) 2_777 ?
C35S C36S 1.3899 . ?
C35S C36S 1.614(10) 2_777 ?
C35S Cl3S 1.878(9) 2_777 ?
C36S C33S 1.027(10) 2_777 ?
C36S C32S 1.235(10) 2_777 ?
C36S C34S 1.263(9) 2_777 ?
C36S C31S 1.593(9) 2_777 ?
C36S C35S 1.614(10) 2_777 ?
C36S C36S 1.754(10) 2_777 ?
C41 C46 1.332(8) . ?
C41 C42 1.369(7) . ?
C42 C43 1.365(8) . ?
C43 C44 1.357(8) . ?
C46 C45 1.447(9) . ?
C45 C44 1.327(9) . ?
C44 O4 1.423(7) . ?
O4 C47 1.448(9) . ?
